data_7109885
loop_
_publ_author_name
'Henri Doucet'
'Jitendra K. Bera'

_publ_section_title
;
 Room temperature C-H bond activation on a [PdI-PdI] platform
;
_journal_name_full Chem.Commun.
_journal_page_first 9764
_journal_paper_doi 10.1039/c3cc44493g
_journal_volume 49
_journal_year 2013
_chemical_formula_moiety 'C56 H46 Br N8 O Pd3 S4, 2.5(C6 H6), 3(B F4)'
_chemical_formula_sum 'C71 H61 B3 Br F12 N8 O Pd3 S4'
_chemical_formula_weight 1830.14
_chemical_name_systematic
; 
 ? 
;
_space_group_IT_number 14
_symmetry_cell_setting monoclinic
_symmetry_space_group_name_Hall '-P 2yn'
_symmetry_space_group_name_H-M 'P 1 21/n 1'
_atom_sites_solution_hydrogens geom
_atom_sites_solution_primary direct
_atom_sites_solution_secondary difmap
_audit_creation_method SHELXL-97
_cell_angle_alpha 90.00
_cell_angle_beta 100.596(4)
_cell_angle_gamma 90.00
_cell_formula_units_Z 8
_cell_length_a 22.464(4)
_cell_length_b 22.228(4)
_cell_length_c 25.760(4)
_cell_measurement_reflns_used 9957
_cell_measurement_temperature 100(2)
_cell_measurement_theta_max 24.32
_cell_measurement_theta_min 2.26
_cell_volume 12643(4)
_computing_cell_refinement 'Bruker SAINT'
_computing_data_collection 'Bruker APEX2'
_computing_data_reduction 'Bruker SAINT'
_computing_molecular_graphics ORTEP
_computing_publication_material ciftab
_computing_structure_refinement 'SHELXL-97 (Sheldrick, 1997)'
_computing_structure_solution 'SHELXS-97 (Sheldrick, 1990)'
_diffrn_ambient_temperature 100(2)
_diffrn_measured_fraction_theta_full 0.940
_diffrn_measured_fraction_theta_max 0.940
_diffrn_measurement_device_type '\f and \w scans'
_diffrn_radiation_monochromator graphite
_diffrn_radiation_source 'fine-focus sealed tube'
_diffrn_radiation_type MoK\a
_diffrn_radiation_wavelength 0.71073
_diffrn_reflns_av_R_equivalents 0.1189
_diffrn_reflns_av_sigmaI/netI 0.2471
_diffrn_reflns_limit_h_max 15
_diffrn_reflns_limit_h_min -26
_diffrn_reflns_limit_k_max 23
_diffrn_reflns_limit_k_min -23
_diffrn_reflns_limit_l_max 28
_diffrn_reflns_limit_l_min -30
_diffrn_reflns_number 37413
_diffrn_reflns_theta_full 24.71
_diffrn_reflns_theta_max 24.71
_diffrn_reflns_theta_min 2.00
_exptl_absorpt_coefficient_mu 1.692
_exptl_absorpt_correction_T_max 0.7735
_exptl_absorpt_correction_T_min 0.6770
_exptl_absorpt_correction_type empirical
_exptl_absorpt_process_details SADABS
_exptl_crystal_colour red
_exptl_crystal_density_diffrn 1.92
_exptl_crystal_density_method 'not measured'
_exptl_crystal_description neddle
_exptl_crystal_F_000 7288
_exptl_crystal_size_max 0.25
_exptl_crystal_size_mid 0.22
_exptl_crystal_size_min 0.16
_platon_squeeze_details
;
 PLATON/SQUEEZE estimated the solvent-accessible
 region to contain a total of 672 electrons per unit cell. This amounts to 
 84 electrons per formula unit (z = 8). The electron densities
 were tentatively modeled as to two C6H6 molecules per formula unit. 
 These solvent molecules were included in the molecular formula
 for the calculation of the intensive properties.
;
_refine_diff_density_max 1.628
_refine_diff_density_min -0.879
_refine_diff_density_rms 0.192
_refine_ls_extinction_method none
_refine_ls_goodness_of_fit_ref 0.899
_refine_ls_hydrogen_treatment constr
_refine_ls_matrix_type fullcycle
_refine_ls_number_parameters 1585
_refine_ls_number_reflns 20264
_refine_ls_number_restraints 10
_refine_ls_restrained_S_all 0.899
_refine_ls_R_factor_all 0.1871
_refine_ls_R_factor_gt 0.0856
_refine_ls_shift/su_max 0.005
_refine_ls_shift/su_mean 0.000
_refine_ls_structure_factor_coef Fsqd
_refine_ls_weighting_details 'calc w=1/[\s^2^(Fo^2^)+(0.0867P)^2^+0.0000P] where P=(Fo^2^+2Fc^2^)/3'
_refine_ls_weighting_scheme calc
_refine_ls_wR_factor_gt 0.1776
_refine_ls_wR_factor_ref 0.2092
_reflns_number_gt 8979
_reflns_number_total 20264
_reflns_threshold_expression >2sigma(I)
_cod_data_source_file c3cc44493g.txt
_cod_data_source_block compound_3
_cod_original_sg_symbol_H-M P2(1)/n
_cod_database_code 7109885

loop_
_symmetry_equiv_pos_as_xyz
'x, y, z'
'-x+1/2, y+1/2, -z+1/2'
'-x, -y, -z'
'x-1/2, -y-1/2, z-1/2'

loop_
_atom_site_label
_atom_site_type_symbol
_atom_site_fract_x
_atom_site_fract_y
_atom_site_fract_z
_atom_site_U_iso_or_equiv
_atom_site_adp_type
_atom_site_occupancy
_atom_site_symmetry_multiplicity
_atom_site_calc_flag
_atom_site_refinement_flags
Pd1 Pd 0.25277(4) 0.93245(5) 0.30808(5) 0.027 Uani 1 1 d .
Br1 Br 0.49734(6) 0.53218(7) 0.33981(7) 0.040 Uani 1 1 d .
S1 S 0.47161(15) 0.70064(17) 0.30169(15) 0.028 Uani 1 1 d .
N1 N 0.3181(5) 0.9595(5) 0.3677(5) 0.030 Uani 1 1 d .
C1 C 0.3084(6) 1.0097(8) 0.3934(7) 0.051 Uani 1 1 d .
H1 H 0.2763 1.0349 0.3768 0.061 Uiso 1 1 calc R
Pd2 Pd 0.34445(4) 0.86001(5) 0.28226(4) 0.023 Uani 1 1 d .
Br2 Br 0.51239(6) 0.79882(7) 0.12971(6) 0.031 Uani 1 1 d .
S2 S 0.34598(17) 1.01865(19) 0.18558(19) 0.045 Uani 1 1 d .
N2 N 0.3795(4) 0.8763(5) 0.3606(4) 0.020 Uani 1 1 d .
C2 C 0.3416(8) 1.0298(8) 0.4438(8) 0.062 Uani 1 1 d .
H2 H 0.3325 1.0662 0.4599 0.074 Uiso 1 1 calc R
Pd3 Pd 0.26836(4) 0.76829(5) 0.29264(4) 0.023 Uani 1 1 d .
S3 S 0.09334(17) 0.66499(18) 0.28391(19) 0.045 Uani 1 1 d .
N3 N 0.1239(5) 0.8613(5) 0.2958(4) 0.025 Uani 1 1 d .
C3 C 0.3852(7) 0.9937(8) 0.4655(7) 0.057 Uani 1 1 d .
H3 H 0.4079 1.0038 0.4992 0.068 Uiso 1 1 calc R
Pd4 Pd 0.77216(4) 0.41382(5) 0.21486(4) 0.021 Uani 1 1 d .
S4 S 0.35450(16) 0.54271(17) 0.20086(15) 0.029 Uani 1 1 d .
N4 N 0.1861(4) 0.9127(5) 0.2454(5) 0.026 Uani 1 1 d .
C4 C 0.4004(7) 0.9384(8) 0.4397(8) 0.060 Uani 1 1 d .
Pd5 Pd 0.67719(5) 0.48697(5) 0.22701(4) 0.026 Uani 1 1 d .
S5 S 0.54454(14) 0.64170(16) 0.20333(15) 0.025 Uani 1 1 d .
N5 N 0.3204(5) 0.8408(5) 0.2043(5) 0.032 Uani 1 1 d .
C5 C 0.3644(6) 0.9232(7) 0.3904(6) 0.032 Uani 1 1 d .
Pd6 Pd 0.75458(5) 0.57728(5) 0.22072(5) 0.029 Uani 1 1 d .
S6 S 0.64069(15) 0.31698(17) 0.29920(15) 0.031 Uani 1 1 d .
N6 N 0.2381(4) 0.7827(4) 0.2137(4) 0.020 Uani 1 1 d .
C6 C 0.4466(7) 0.8952(8) 0.4635(7) 0.060 Uani 1 1 d .
H6 H 0.4684 0.9007 0.4984 0.072 Uiso 1 1 calc R
S7 S 0.93039(17) 0.67978(19) 0.24117(19) 0.050 Uani 1 1 d .
N7 N 0.2969(4) 0.7480(5) 0.3704(4) 0.022 Uani 1 1 d .
C7 C 0.4573(7) 0.8467(8) 0.4340(6) 0.047 Uani 1 1 d .
H7 H 0.4880 0.8187 0.4480 0.056 Uiso 1 1 calc R
S8 S 0.63417(15) 0.80245(16) 0.28162(15) 0.026 Uani 1 1 d .
N8 N 0.3365(4) 0.6608(5) 0.3379(4) 0.022 Uani 1 1 d .
C8 C 0.4230(6) 0.8379(6) 0.3824(6) 0.034 Uani 1 1 d .
N9 N 0.7203(4) 0.3962(5) 0.1427(4) 0.019 Uani 1 1 d .
C9 C 0.4344(6) 0.7890(6) 0.3477(5) 0.023 Uani 1 1 d .
N10 N 0.6514(4) 0.4752(5) 0.1471(4) 0.019 Uani 1 1 d .
C10 C 0.3971(5) 0.7882(6) 0.2955(5) 0.023 Uani 1 1 d .
N11 N 0.8983(4) 0.4849(5) 0.2632(4) 0.022 Uani 1 1 d .
C11 C 0.4111(5) 0.7409(6) 0.2650(6) 0.022 Uani 1 1 d .
N12 N 0.8222(4) 0.4248(5) 0.2897(4) 0.020 Uiso 1 1 d .
C12 C 0.4786(5) 0.7462(6) 0.3561(6) 0.033 Uani 1 1 d .
N13 N 0.6927(6) 0.5037(5) 0.3059(5) 0.040 Uani 1 1 d .
C13 C 0.3877(5) 0.7177(6) 0.2111(5) 0.029 Uani 1 1 d .
H13A H 0.3440 0.7107 0.2069 0.043 Uiso 1 1 calc R
H13B H 0.4081 0.6798 0.2058 0.043 Uiso 1 1 calc R
H13C H 0.3955 0.7472 0.1849 0.043 Uiso 1 1 calc R
N14 N 0.7755(5) 0.5653(5) 0.3022(5) 0.035 Uani 1 1 d .
C14 C 0.5280(6) 0.7317(6) 0.4039(5) 0.036 Uani 1 1 d .
H14A H 0.5515 0.7681 0.4151 0.054 Uiso 1 1 calc R
H14B H 0.5549 0.7006 0.3942 0.054 Uiso 1 1 calc R
H14C H 0.5092 0.7171 0.4330 0.054 Uiso 1 1 calc R
N15 N 0.7363(4) 0.5929(4) 0.1410(4) 0.019 Uani 1 1 d .
C15 C 0.0746(6) 0.8301(6) 0.2983(6) 0.026 Uani 1 1 d .
H15 H 0.0697 0.8148 0.3317 0.031 Uiso 1 1 calc R
N16 N 0.6838(4) 0.6765(5) 0.1611(4) 0.020 Uani 1 1 d .
C16 C 0.0300(6) 0.8184(6) 0.2557(6) 0.032 Uani 1 1 d .
H16 H -0.0046 0.7956 0.2600 0.039 Uiso 1 1 calc R
C17 C 0.0354(6) 0.8395(6) 0.2073(6) 0.033 Uani 1 1 d .
H17 H 0.0043 0.8320 0.1777 0.039 Uiso 1 1 calc R
C18 C 0.0877(6) 0.8728(6) 0.2010(6) 0.024 Uani 1 1 d .
C19 C 0.1318(5) 0.8810(6) 0.2487(5) 0.020 Uani 1 1 d .
C20 C 0.0985(6) 0.8947(6) 0.1522(6) 0.034 Uani 1 1 d .
H20 H 0.0691 0.8886 0.1211 0.041 Uiso 1 1 calc R
C21 C 0.1497(6) 0.9240(6) 0.1494(6) 0.031 Uani 1 1 d .
H21 H 0.1571 0.9390 0.1167 0.038 Uiso 1 1 calc R
C22 C 0.1938(5) 0.9322(6) 0.1974(6) 0.024 Uani 1 1 d .
C23 C 0.2531(6) 0.9638(6) 0.2007(6) 0.033 Uani 1 1 d .
C24 C 0.2924(6) 0.9615(6) 0.2518(6) 0.035 Uani 1 1 d .
C25 C 0.3467(6) 0.9922(6) 0.2488(7) 0.040 Uani 1 1 d .
C26 C 0.2760(6) 0.9918(6) 0.1592(7) 0.049 Uani 1 1 d .
C27 C 0.4008(6) 1.0097(7) 0.2898(6) 0.043 Uani 1 1 d .
H27A H 0.3892 1.0418 0.3120 0.064 Uiso 1 1 calc R
H27B H 0.4333 1.0239 0.2722 0.064 Uiso 1 1 calc R
H27C H 0.4149 0.9747 0.3117 0.064 Uiso 1 1 calc R
C28 C 0.2479(6) 1.0037(7) 0.1020(6) 0.051 Uani 1 1 d .
H28A H 0.2481 0.9665 0.0816 0.076 Uiso 1 1 calc R
H28B H 0.2712 1.0347 0.0877 0.076 Uiso 1 1 calc R
H28C H 0.2060 1.0175 0.0999 0.076 Uiso 1 1 calc R
C29 C 0.3547(5) 0.8669(6) 0.1732(6) 0.029 Uani 1 1 d .
H29 H 0.3901 0.8876 0.1899 0.034 Uiso 1 1 calc R
C30 C 0.3425(6) 0.8660(6) 0.1185(6) 0.039 Uiso 1 1 d .
H30 H 0.3692 0.8844 0.0986 0.047 Uiso 1 1 calc R
C31 C 0.2900(6) 0.8374(6) 0.0940(6) 0.037 Uiso 1 1 d .
H31 H 0.2797 0.8359 0.0565 0.044 Uiso 1 1 calc R
C32 C 0.2522(6) 0.8107(6) 0.1252(6) 0.029 Uani 1 1 d .
C33 C 0.2695(5) 0.8111(6) 0.1803(5) 0.020 Uiso 1 1 d .
C34 C 0.1957(6) 0.7808(6) 0.1042(6) 0.033 Uani 1 1 d .
H34 H 0.1806 0.7806 0.0672 0.040 Uiso 1 1 calc R
C35 C 0.1651(6) 0.7536(6) 0.1367(6) 0.031 Uani 1 1 d .
H35 H 0.1278 0.7342 0.1231 0.038 Uiso 1 1 calc R
C36 C 0.1874(6) 0.7533(6) 0.1910(6) 0.024 Uani 1 1 d .
C37 C 0.1598(5) 0.7229(6) 0.2308(6) 0.023 Uani 1 1 d .
C38 C 0.1890(5) 0.7255(6) 0.2849(6) 0.031 Uani 1 1 d .
C39 C 0.1588(6) 0.6957(6) 0.3201(7) 0.036 Uani 1 1 d .
C40 C 0.1071(6) 0.6901(6) 0.2246(7) 0.035 Uani 1 1 d .
C41 C 0.1718(6) 0.6860(7) 0.3793(7) 0.056 Uani 1 1 d .
H41A H 0.2095 0.6631 0.3892 0.084 Uiso 1 1 calc R
H41B H 0.1384 0.6637 0.3898 0.084 Uiso 1 1 calc R
H41C H 0.1761 0.7251 0.3973 0.084 Uiso 1 1 calc R
C42 C 0.0613(7) 0.6725(6) 0.1741(6) 0.052 Uani 1 1 d .
H42A H 0.0392 0.7083 0.1591 0.078 Uiso 1 1 calc R
H42B H 0.0326 0.6428 0.1831 0.078 Uiso 1 1 calc R
H42C H 0.0832 0.6551 0.1481 0.078 Uiso 1 1 calc R
C43 C 0.2868(6) 0.7828(6) 0.4101(6) 0.029 Uani 1 1 d .
H43 H 0.2639 0.8187 0.4023 0.034 Uiso 1 1 calc R
C44 C 0.3087(7) 0.7682(7) 0.4623(6) 0.046 Uani 1 1 d .
H44 H 0.3017 0.7942 0.4898 0.055 Uiso 1 1 calc R
C45 C 0.3405(7) 0.7158(7) 0.4740(6) 0.045 Uani 1 1 d .
H45 H 0.3555 0.7056 0.5098 0.054 Uiso 1 1 calc R
C46 C 0.3517(6) 0.6762(6) 0.4329(6) 0.032 Uani 1 1 d .
C47 C 0.3292(5) 0.6935(7) 0.3817(6) 0.031 Uani 1 1 d .
C48 C 0.3842(7) 0.6207(7) 0.4407(6) 0.048 Uani 1 1 d .
H48 H 0.4008 0.6070 0.4753 0.058 Uiso 1 1 calc R
C49 C 0.3906(6) 0.5888(6) 0.3985(6) 0.031 Uani 1 1 d .
H49 H 0.4116 0.5516 0.4033 0.037 Uiso 1 1 calc R
C50 C 0.3669(5) 0.6088(6) 0.3467(6) 0.020 Uani 1 1 d .
C51 C 0.3730(6) 0.5772(6) 0.2974(6) 0.026 Uani 1 1 d .
C52 C 0.4264(6) 0.5441(6) 0.2872(5) 0.021 Uani 1 1 d .
C53 C 0.4231(6) 0.5227(6) 0.2386(6) 0.025 Uani 1 1 d .
C54 C 0.3308(5) 0.5779(6) 0.2514(5) 0.023 Uani 1 1 d .
C55 C 0.4700(6) 0.4882(6) 0.2154(6) 0.033 Uani 1 1 d .
H55A H 0.5094 0.5081 0.2251 0.049 Uiso 1 1 calc R
H55B H 0.4582 0.4873 0.1768 0.049 Uiso 1 1 calc R
H55C H 0.4728 0.4470 0.2291 0.049 Uiso 1 1 calc R
C56 C 0.2679(6) 0.6061(6) 0.2433(5) 0.026 Uani 1 1 d .
H56A H 0.2516 0.6025 0.2760 0.038 Uiso 1 1 calc R
H56B H 0.2411 0.5852 0.2147 0.038 Uiso 1 1 calc R
H56C H 0.2706 0.6487 0.2342 0.038 Uiso 1 1 calc R
C57 C 0.7393(6) 0.3505(7) 0.1151(6) 0.033 Uani 1 1 d .
H57 H 0.7733 0.3276 0.1316 0.040 Uiso 1 1 calc R
C58 C 0.7124(6) 0.3353(6) 0.0651(5) 0.029 Uani 1 1 d .
H58 H 0.7250 0.3008 0.0482 0.035 Uiso 1 1 calc R
C59 C 0.6666(5) 0.3714(6) 0.0400(5) 0.027 Uani 1 1 d .
H59 H 0.6484 0.3630 0.0045 0.032 Uiso 1 1 calc R
C60 C 0.6466(5) 0.4199(6) 0.0655(5) 0.018 Uiso 1 1 d .
C61 C 0.6725(5) 0.4287(5) 0.1178(5) 0.016 Uani 1 1 d .
C62 C 0.6021(5) 0.4595(6) 0.0414(5) 0.020 Uani 1 1 d .
H62 H 0.5841 0.4535 0.0054 0.024 Uiso 1 1 calc R
C63 C 0.5838(5) 0.5063(6) 0.0677(5) 0.019 Uani 1 1 d .
H63 H 0.5547 0.5343 0.0506 0.023 Uiso 1 1 calc R
C64 C 0.6092(5) 0.5118(5) 0.1210(5) 0.016 Uani 1 1 d .
C65 C 0.5910(5) 0.5564(6) 0.1585(5) 0.016 Uani 1 1 d .
C66 C 0.6220(5) 0.5569(6) 0.2115(5) 0.023 Uani 1 1 d .
C67 C 0.6038(5) 0.6016(6) 0.2413(6) 0.024 Uani 1 1 d .
C68 C 0.5455(5) 0.5989(5) 0.1473(5) 0.017 Uani 1 1 d .
C69 C 0.6234(5) 0.6234(6) 0.2970(5) 0.028 Uani 1 1 d .
H69A H 0.6139 0.5928 0.3216 0.042 Uiso 1 1 calc R
H69B H 0.6019 0.6608 0.3019 0.042 Uiso 1 1 calc R
H69C H 0.6671 0.6310 0.3038 0.042 Uiso 1 1 calc R
C70 C 0.4991(5) 0.6141(6) 0.0985(5) 0.031 Uani 1 1 d .
H70A H 0.5199 0.6288 0.0707 0.046 Uiso 1 1 calc R
H70B H 0.4717 0.6454 0.1072 0.046 Uiso 1 1 calc R
H70C H 0.4757 0.5780 0.0861 0.046 Uiso 1 1 calc R
C71 C 0.9495(5) 0.5164(6) 0.2756(6) 0.030 Uani 1 1 d .
H71 H 0.9627 0.5387 0.2484 0.036 Uiso 1 1 calc R
C72 C 0.9848(6) 0.5185(6) 0.3261(6) 0.032 Uani 1 1 d .
H72 H 1.0215 0.5409 0.3325 0.039 Uiso 1 1 calc R
C73 C 0.9661(6) 0.4880(6) 0.3665(6) 0.037 Uani 1 1 d .
H73 H 0.9898 0.4880 0.4011 0.045 Uiso 1 1 calc R
C74 C 0.9095(5) 0.4560(6) 0.3550(5) 0.026 Uani 1 1 d .
C75 C 0.8772(6) 0.4561(7) 0.3032(5) 0.032 Uani 1 1 d .
C76 C 0.8855(6) 0.4249(6) 0.3951(5) 0.030 Uani 1 1 d .
H76 H 0.9068 0.4240 0.4305 0.036 Uiso 1 1 calc R
C77 C 0.8322(5) 0.3973(6) 0.3811(6) 0.027 Uani 1 1 d .
H77 H 0.8150 0.3762 0.4069 0.032 Uiso 1 1 calc R
C78 C 0.8008(6) 0.3992(6) 0.3272(6) 0.025 Uani 1 1 d .
C79 C 0.7422(6) 0.3691(6) 0.3117(6) 0.024 Uani 1 1 d .
C80 C 0.7153(5) 0.3770(5) 0.2575(5) 0.016 Uani 1 1 d .
C81 C 0.6600(6) 0.3495(6) 0.2434(6) 0.027 Uani 1 1 d .
C82 C 0.7058(6) 0.3391(6) 0.3409(6) 0.031 Uani 1 1 d .
C83 C 0.6162(6) 0.3361(6) 0.1913(5) 0.034 Uani 1 1 d .
H83A H 0.5994 0.3739 0.1754 0.051 Uiso 1 1 calc R
H83B H 0.5832 0.3103 0.1985 0.051 Uiso 1 1 calc R
H83C H 0.6381 0.3155 0.1669 0.051 Uiso 1 1 calc R
C84 C 0.7161(6) 0.3196(6) 0.3974(6) 0.033 Uani 1 1 d .
H84A H 0.7522 0.2939 0.4048 0.049 Uiso 1 1 calc R
H84B H 0.6808 0.2970 0.4040 0.049 Uiso 1 1 calc R
H84C H 0.7221 0.3550 0.4203 0.049 Uiso 1 1 calc R
C85 C 0.6567(7) 0.4751(6) 0.3352(6) 0.045 Uani 1 1 d .
H85 H 0.6230 0.4525 0.3176 0.054 Uiso 1 1 calc R
C86 C 0.6678(9) 0.4778(7) 0.3907(7) 0.063 Uani 1 1 d .
H86 H 0.6402 0.4585 0.4091 0.075 Uiso 1 1 calc R
C87 C 0.7150(8) 0.5061(8) 0.4185(7) 0.061 Uani 1 1 d .
H87 H 0.7223 0.5073 0.4560 0.073 Uiso 1 1 calc R
C88 C 0.7539(7) 0.5345(7) 0.3885(6) 0.045 Uani 1 1 d .
C89 C 0.7408(6) 0.5342(7) 0.3321(6) 0.036 Uani 1 1 d .
C90 C 0.8060(8) 0.5661(8) 0.4102(7) 0.069 Uani 1 1 d .
H90 H 0.8185 0.5657 0.4475 0.082 Uiso 1 1 calc R
C91 C 0.8404(7) 0.5978(7) 0.3806(7) 0.050 Uani 1 1 d .
H91 H 0.8753 0.6193 0.3973 0.060 Uiso 1 1 calc R
C92 C 0.8237(7) 0.5981(7) 0.3256(7) 0.048 Uani 1 1 d .
C93 C 0.8568(6) 0.6278(6) 0.2894(6) 0.031 Uani 1 1 d .
C94 C 0.8303(6) 0.6230(6) 0.2328(6) 0.027 Uani 1 1 d .
C95 C 0.8644(6) 0.6484(6) 0.2010(6) 0.033 Uani 1 1 d .
C96 C 0.9102(7) 0.6575(7) 0.2995(6) 0.047 Uani 1 1 d .
C97 C 0.8591(6) 0.6559(6) 0.1428(6) 0.036 Uani 1 1 d .
H97A H 0.8605 0.6163 0.1263 0.054 Uiso 1 1 calc R
H97B H 0.8928 0.6806 0.1355 0.054 Uiso 1 1 calc R
H97C H 0.8207 0.6757 0.1284 0.054 Uiso 1 1 calc R
C98 C 0.9520(7) 0.6760(7) 0.3512(6) 0.055 Uani 1 1 d .
H98A H 0.9281 0.6957 0.3745 0.083 Uiso 1 1 calc R
H98B H 0.9829 0.7039 0.3433 0.083 Uiso 1 1 calc R
H98C H 0.9717 0.6402 0.3687 0.083 Uiso 1 1 calc R
C99 C 0.7539(5) 0.5559(6) 0.1063(6) 0.028 Uani 1 1 d .
H99 H 0.7787 0.5226 0.1192 0.034 Uiso 1 1 calc R
C100 C 0.7377(5) 0.5634(6) 0.0521(6) 0.030 Uani 1 1 d .
H100 H 0.7520 0.5363 0.0287 0.036 Uiso 1 1 calc R
C101 C 0.7008(5) 0.6105(6) 0.0327(6) 0.033 Uani 1 1 d .
H101 H 0.6873 0.6150 -0.0043 0.039 Uiso 1 1 calc R
C102 C 0.6832(5) 0.6518(6) 0.0680(5) 0.020 Uani 1 1 d .
C103 C 0.7000(5) 0.6421(6) 0.1224(5) 0.022 Uani 1 1 d .
C104 C 0.6458(5) 0.7029(6) 0.0519(6) 0.023 Uani 1 1 d .
H104 H 0.6313 0.7115 0.0156 0.028 Uiso 1 1 calc R
C105 C 0.6318(5) 0.7388(6) 0.0907(6) 0.026 Uani 1 1 d .
H105 H 0.6094 0.7747 0.0813 0.031 Uiso 1 1 calc R
C106 C 0.6498(5) 0.7241(5) 0.1450(5) 0.015 Uani 1 1 d .
C107 C 0.6327(5) 0.7592(6) 0.1890(5) 0.018 Uani 1 1 d .
C108 C 0.5773(5) 0.7938(6) 0.1885(6) 0.022 Uani 1 1 d .
C109 C 0.5716(6) 0.8198(6) 0.2343(5) 0.023 Uani 1 1 d .
C110 C 0.6676(6) 0.7616(6) 0.2376(6) 0.026 Uani 1 1 d .
C111 C 0.5203(6) 0.8556(6) 0.2482(6) 0.030 Uiso 1 1 d .
H11D H 0.4822 0.8341 0.2364 0.044 Uiso 1 1 calc R
H11E H 0.5186 0.8950 0.2308 0.044 Uiso 1 1 calc R
H11F H 0.5267 0.8613 0.2866 0.044 Uiso 1 1 calc R
C112 C 0.7301(5) 0.7353(6) 0.2600(6) 0.029 Uiso 1 1 d .
H11A H 0.7258 0.6928 0.2687 0.043 Uiso 1 1 calc R
H11B H 0.7481 0.7574 0.2919 0.043 Uiso 1 1 calc R
H11C H 0.7562 0.7388 0.2336 0.043 Uiso 1 1 calc R
F1A F 0.9670(4) 0.5532(4) 0.1604(4) 0.053 Uani 1 1 d .
B1A B 0.9664(10) 0.5283(11) 0.1118(11) 0.074 Uani 1 1 d .
F2A F 1.0039(5) 0.5604(6) 0.0852(5) 0.107 Uani 1 1 d .
B2A B 0.8026(9) 0.1871(9) 0.0641(8) 0.052 Uani 1 1 d .
F3A F 0.9845(5) 0.4687(5) 0.1167(6) 0.122 Uani 1 1 d .
B3A B 0.4584(8) 0.3988(8) 0.0696(8) 0.035 Uani 1 1 d .
F4A F 0.9073(5) 0.5287(6) 0.0840(5) 0.121 Uani 1 1 d .
B4A B 0.3792(7) 0.0252(8) 0.0349(7) 0.027 Uiso 1 1 d .
F5A F 0.7982(5) 0.2214(5) 0.1064(4) 0.091 Uani 1 1 d .
B5A B 0.2948(8) 0.6522(10) 0.0835(7) 0.042 Uani 1 1 d .
F6A F 0.8315(4) 0.2193(4) 0.0292(4) 0.082 Uani 1 1 d .
B6A B -0.0216(7) 0.8061(9) 0.0632(7) 0.418 Uiso 1 1 d D
F7A F 0.8349(4) 0.1362(4) 0.0783(4) 0.071 Uani 1 1 d .
F8A F 0.7453(4) 0.1732(5) 0.0370(4) 0.078 Uani 1 1 d .
F9A F 0.4443(3) 0.4621(4) 0.0720(3) 0.044 Uani 1 1 d .
F10A F 0.5049(3) 0.3858(4) 0.1100(4) 0.056 Uani 1 1 d .
F11A F 0.4724(4) 0.3887(4) 0.0210(3) 0.050 Uani 1 1 d .
F12A F 0.4050(3) 0.3671(3) 0.0750(3) 0.037 Uani 1 1 d .
F13A F 0.3987(4) 0.0507(5) 0.0823(4) 0.068 Uani 1 1 d .
F14A F 0.3391(3) 0.0640(4) 0.0038(3) 0.058 Uani 1 1 d .
F15A F 0.3507(4) -0.0283(4) 0.0388(4) 0.067 Uani 1 1 d .
F16A F 0.4284(3) 0.0146(4) 0.0092(3) 0.042 Uiso 1 1 d .
F17A F 0.3556(4) 0.6484(7) 0.0939(4) 0.131 Uani 1 1 d .
F18A F 0.2745(6) 0.5998(4) 0.0572(5) 0.100 Uani 1 1 d .
F19A F 0.2773(5) 0.6979(4) 0.0506(4) 0.082 Uani 1 1 d .
F20A F 0.2736(4) 0.6562(4) 0.1305(3) 0.052 Uani 1 1 d .
F21A F 0.0337(5) 0.7881(5) 0.0891(5) 0.095 Uiso 1 1 d D
F22A F -0.0301(6) 0.7792(6) 0.0153(6) 0.140 Uiso 1 1 d D
F23A F -0.0420(8) 0.8633(8) 0.0667(8) 0.208 Uiso 1 1 d D
F24A F -0.0621(7) 0.7811(7) 0.0905(7) 0.161 Uiso 1 1 d D
C1S C 0.5420(7) 0.2540(7) 0.0149(6) 0.042 Uani 1 1 d .
H1S H 0.5493 0.2960 0.0180 0.051 Uiso 1 1 calc R
C2S C 0.5848(7) 0.2162(7) -0.0002(6) 0.038 Uani 1 1 d .
H2S H 0.6215 0.2323 -0.0077 0.046 Uiso 1 1 calc R
C3S C 0.5742(6) 0.1561(7) -0.0043(5) 0.038 Uani 1 1 d .
H3S H 0.6037 0.1304 -0.0145 0.046 Uiso 1 1 calc R
C4S C 0.5213(7) 0.1320(7) 0.0063(6) 0.043 Uani 1 1 d .
H4S H 0.5148 0.0898 0.0039 0.052 Uiso 1 1 calc R
C5S C 0.4770(7) 0.1701(7) 0.0205(6) 0.049 Uani 1 1 d .
H5S H 0.4396 0.1543 0.0266 0.059 Uiso 1 1 calc R
C6S C 0.4888(6) 0.2304(6) 0.0254(6) 0.030 Uani 1 1 d .
H6S H 0.4599 0.2564 0.0362 0.036 Uiso 1 1 calc R
O1W O 0.2090(4) 0.9020(4) 0.3708(4) 0.028 Uani 1 1 d .
O2W O 0.8355(3) 0.4526(4) 0.1708(3) 0.024 Uani 1 1 d .

loop_
_atom_site_aniso_label
_atom_site_aniso_U_11
_atom_site_aniso_U_22
_atom_site_aniso_U_33
_atom_site_aniso_U_23
_atom_site_aniso_U_13
_atom_site_aniso_U_12
Pd1 0.019 0.029 0.036 -0.006 0.010 -0.002
Br1 0.021 0.042 0.055 0.001 0.004 0.004
S1 0.020 0.034 0.031 0.003 0.006 0.002
N1 0.039 0.020 0.038 -0.022 0.023 -0.005
C1 0.022 0.086 0.049 -0.007 0.016 0.008
Pd2 0.018 0.032 0.021 -0.004 0.004 0.000
Br2 0.019 0.039 0.032 -0.001 -0.003 -0.002
S2 0.027 0.043 0.071 0.007 0.025 -0.007
N2 0.020 0.020 0.020 0.000 0.004 0.000
C2 0.068 0.036 0.087 -0.011 0.026 0.008
Pd3 0.019 0.028 0.023 -0.001 0.004 0.001
S3 0.027 0.036 0.071 0.013 0.004 -0.004
N3 0.031 0.016 0.030 0.000 0.013 -0.003
C3 0.062 0.068 0.037 -0.034 -0.001 -0.006
Pd4 0.015 0.030 0.018 -0.001 0.000 0.005
S4 0.030 0.029 0.028 -0.005 0.008 -0.003
N4 0.024 0.019 0.038 -0.015 0.016 0.001
C4 0.039 0.069 0.076 -0.021 0.018 -0.017
Pd5 0.025 0.032 0.018 -0.003 0.000 0.010
S5 0.016 0.030 0.030 0.000 0.006 0.005
N5 0.036 0.021 0.039 0.006 0.007 -0.004
C5 0.024 0.041 0.030 0.011 0.002 0.008
Pd6 0.027 0.032 0.023 -0.006 -0.008 0.005
S6 0.026 0.042 0.025 0.011 0.003 0.000
N6 0.024 0.004 0.035 0.002 0.011 0.002
C6 0.047 0.098 0.029 -0.014 -0.005 -0.014
S7 0.026 0.047 0.067 -0.015 -0.021 0.003
N7 0.018 0.031 0.021 0.009 0.014 0.005
C7 0.042 0.072 0.018 -0.008 -0.016 0.002
S8 0.021 0.029 0.026 -0.002 -0.001 -0.006
N8 0.017 0.040 0.011 -0.003 0.007 -0.005
C8 0.025 0.029 0.041 0.015 -0.009 -0.007
N9 0.017 0.023 0.018 0.003 0.001 0.001
C9 0.028 0.031 0.013 -0.005 0.012 -0.004
N10 0.012 0.034 0.009 -0.001 -0.002 -0.003
C10 0.006 0.037 0.026 0.001 -0.001 -0.005
N11 0.018 0.020 0.026 -0.005 0.000 0.015
C11 0.006 0.018 0.045 0.010 0.011 -0.001
C12 0.005 0.046 0.050 0.001 0.008 0.000
N13 0.077 0.021 0.020 -0.010 0.002 0.025
C13 0.005 0.052 0.031 -0.013 0.007 0.003
N14 0.032 0.031 0.035 -0.016 -0.012 0.024
C14 0.032 0.054 0.025 0.005 0.012 0.016
N15 0.025 0.016 0.017 0.000 0.005 0.001
C15 0.032 0.017 0.034 0.003 0.018 0.000
N16 0.024 0.012 0.021 -0.007 -0.006 -0.005
C16 0.019 0.036 0.045 -0.011 0.013 -0.004
C17 0.031 0.035 0.033 -0.008 0.009 -0.005
C18 0.023 0.017 0.032 -0.010 0.004 0.009
C19 0.022 0.020 0.021 -0.008 0.011 0.009
C20 0.024 0.050 0.029 0.012 0.005 0.005
C21 0.030 0.036 0.029 0.004 0.008 0.016
C22 0.015 0.031 0.031 0.000 0.016 0.005
C23 0.020 0.022 0.064 0.004 0.024 -0.003
C24 0.034 0.030 0.042 0.005 0.009 0.001
C25 0.030 0.033 0.064 0.001 0.024 0.004
C26 0.033 0.027 0.096 0.000 0.040 -0.001
C27 0.022 0.055 0.052 -0.015 0.008 -0.011
C28 0.030 0.071 0.062 0.032 0.035 0.011
C29 0.010 0.039 0.030 -0.001 -0.014 0.004
C32 0.020 0.041 0.027 -0.001 0.008 0.015
C34 0.038 0.033 0.020 -0.008 -0.015 0.026
C35 0.043 0.036 0.015 -0.017 0.003 -0.006
C36 0.023 0.019 0.027 -0.001 -0.004 -0.001
C37 0.018 0.014 0.034 0.009 -0.003 0.008
C38 0.013 0.032 0.045 0.008 0.001 0.015
C39 0.038 0.011 0.060 0.005 0.013 -0.001
C40 0.030 0.009 0.067 -0.009 0.007 -0.004
C41 0.033 0.060 0.074 0.030 0.008 -0.008
C42 0.053 0.024 0.070 0.016 -0.013 -0.007
C43 0.034 0.037 0.020 -0.004 0.017 0.006
C44 0.063 0.047 0.030 -0.012 0.015 0.018
C45 0.071 0.039 0.020 -0.001 -0.006 0.005
C46 0.048 0.036 0.012 0.004 0.003 0.018
C47 0.010 0.045 0.040 0.002 0.008 -0.008
C48 0.076 0.044 0.021 0.007 -0.001 0.016
C49 0.021 0.032 0.035 -0.003 -0.002 0.000
C50 0.021 0.009 0.030 -0.012 0.001 0.002
C51 0.024 0.023 0.033 0.004 0.014 -0.003
C52 0.029 0.012 0.022 0.009 0.004 -0.004
C53 0.024 0.028 0.021 -0.007 -0.001 -0.007
C54 0.016 0.033 0.020 0.014 0.003 0.001
C55 0.037 0.022 0.046 -0.018 0.029 -0.003
C56 0.039 0.024 0.015 0.002 0.007 0.011
C57 0.016 0.056 0.025 0.001 -0.004 -0.003
C58 0.026 0.039 0.023 -0.010 0.004 0.015
C59 0.023 0.047 0.014 0.000 0.012 -0.008
C61 0.015 0.009 0.029 0.001 0.015 -0.001
C62 0.006 0.044 0.009 -0.003 -0.002 0.001
C63 0.006 0.026 0.022 -0.002 -0.005 -0.002
C64 0.011 0.011 0.027 -0.001 0.007 -0.005
C65 0.008 0.028 0.013 0.009 0.002 0.004
C66 0.018 0.034 0.019 -0.001 0.012 0.006
C67 0.014 0.027 0.032 0.015 0.009 -0.006
C68 0.021 0.009 0.020 0.004 0.005 -0.003
C69 0.013 0.048 0.023 -0.001 0.002 0.013
C70 0.020 0.049 0.021 -0.002 0.000 0.011
C71 0.019 0.040 0.027 0.010 -0.003 0.017
C72 0.013 0.034 0.049 -0.002 0.003 0.005
C73 0.024 0.037 0.040 -0.014 -0.021 0.010
C74 0.021 0.030 0.021 -0.005 -0.008 0.012
C75 0.030 0.054 0.010 0.004 -0.002 0.011
C76 0.029 0.046 0.012 0.006 -0.005 0.011
C77 0.017 0.030 0.035 0.007 0.009 0.010
C78 0.021 0.024 0.022 -0.006 -0.013 0.013
C79 0.027 0.018 0.027 -0.006 0.004 0.016
C80 0.018 0.018 0.014 -0.006 0.004 0.008
C81 0.029 0.032 0.018 0.006 -0.004 0.001
C82 0.025 0.040 0.027 -0.013 0.002 0.004
C83 0.026 0.050 0.020 -0.008 -0.014 0.007
C84 0.024 0.041 0.034 0.016 0.009 0.001
C85 0.074 0.025 0.036 -0.004 0.011 0.025
C86 0.119 0.051 0.017 -0.002 0.010 0.031
C87 0.086 0.064 0.034 0.011 0.013 0.051
C88 0.060 0.035 0.032 -0.013 -0.014 0.038
C89 0.042 0.030 0.030 -0.002 -0.012 0.025
C90 0.093 0.064 0.041 -0.004 -0.007 0.068
C91 0.044 0.035 0.059 -0.004 -0.023 0.026
C92 0.045 0.059 0.033 -0.006 -0.012 0.038
C93 0.033 0.016 0.039 -0.015 -0.010 0.010
C94 0.027 0.027 0.027 0.000 0.005 0.000
C95 0.025 0.032 0.032 0.002 -0.022 0.009
C96 0.040 0.056 0.030 -0.011 -0.030 0.016
C97 0.022 0.029 0.050 0.005 -0.008 -0.008
C98 0.051 0.049 0.048 -0.011 -0.037 -0.008
C99 0.012 0.041 0.028 0.005 -0.005 0.002
C100 0.013 0.027 0.049 -0.016 0.004 -0.003
C101 0.010 0.043 0.046 -0.011 0.006 -0.011
C102 0.003 0.035 0.022 0.006 0.002 0.000
C103 0.011 0.030 0.021 0.002 -0.002 -0.006
C104 0.010 0.028 0.030 0.006 -0.002 0.013
C105 0.015 0.023 0.037 0.001 -0.006 0.001
C106 0.008 0.017 0.018 -0.003 -0.005 -0.008
C107 0.017 0.017 0.021 -0.010 0.007 -0.010
C108 0.015 0.018 0.030 0.010 -0.009 -0.006
C109 0.027 0.026 0.017 -0.001 0.010 0.007
C110 0.033 0.015 0.031 -0.002 0.006 -0.010
F1A 0.048 0.071 0.041 0.001 0.011 0.008
B1A 0.059 0.071 0.090 -0.038 0.003 0.003
F2A 0.107 0.156 0.066 0.033 0.042 0.021
B2A 0.064 0.044 0.039 0.001 -0.016 -0.014
F3A 0.062 0.086 0.225 -0.066 0.045 0.002
B3A 0.037 0.022 0.041 0.021 -0.009 0.012
F4A 0.077 0.204 0.068 -0.061 -0.024 0.028
F5A 0.127 0.111 0.026 -0.025 -0.013 0.053
B5A 0.029 0.077 0.024 0.013 0.018 -0.010
F6A 0.073 0.070 0.095 0.037 -0.002 -0.038
F7A 0.081 0.047 0.084 0.027 0.013 0.015
F8A 0.066 0.114 0.045 0.016 -0.015 -0.041
F9A 0.029 0.041 0.063 -0.003 0.016 0.003
F10A 0.017 0.100 0.048 0.024 -0.004 0.011
F11A 0.067 0.064 0.023 -0.008 0.019 0.007
F12A 0.032 0.042 0.039 0.004 0.007 -0.004
F13A 0.057 0.109 0.036 -0.011 0.004 0.003
F14A 0.030 0.107 0.039 0.025 0.016 0.018
F15A 0.104 0.037 0.076 -0.006 0.064 -0.014
F17A 0.040 0.316 0.041 0.033 0.017 0.033
F18A 0.176 0.058 0.088 -0.035 0.084 -0.060
F19A 0.159 0.059 0.041 0.015 0.055 0.047
F20A 0.040 0.087 0.028 0.015 0.007 0.013
C1S 0.053 0.043 0.022 0.008 -0.017 0.005
C2S 0.044 0.036 0.032 0.003 -0.001 0.002
C3S 0.038 0.063 0.013 0.020 0.002 0.019
C4S 0.062 0.036 0.027 0.008 -0.003 0.016
C5S 0.052 0.048 0.043 0.011 -0.005 -0.015
C6S 0.024 0.029 0.033 0.005 -0.009 0.004
O1W 0.019 0.035 0.033 0.005 0.006 -0.002
O2W 0.017 0.030 0.025 0.010 0.003 0.009

loop_
_atom_type_symbol
_atom_type_description
_atom_type_scat_dispersion_real
_atom_type_scat_dispersion_imag
_atom_type_scat_source
C C 0.0033 0.0016 'International Tables Vol C Tables 4.2.6.8 and 6.1.1.4'
H H 0.0000 0.0000 'International Tables Vol C Tables 4.2.6.8 and 6.1.1.4'
B B 0.0013 0.0007 'International Tables Vol C Tables 4.2.6.8 and 6.1.1.4'
N N 0.0061 0.0033 'International Tables Vol C Tables 4.2.6.8 and 6.1.1.4'
O O 0.0106 0.0060 'International Tables Vol C Tables 4.2.6.8 and 6.1.1.4'
F F 0.0171 0.0103 'International Tables Vol C Tables 4.2.6.8 and 6.1.1.4'
S S 0.1246 0.1234 'International Tables Vol C Tables 4.2.6.8 and 6.1.1.4'
Br Br -0.2901 2.4595 'International Tables Vol C Tables 4.2.6.8 and 6.1.1.4'
Pd Pd -0.9988 1.0072 'International Tables Vol C Tables 4.2.6.8 and 6.1.1.4'

loop_
_geom_angle_atom_site_label_1
_geom_angle_atom_site_label_2
_geom_angle_atom_site_label_3
_geom_angle
C24 Pd1 N1 95.8(5)
C24 Pd1 N4 81.4(5)
N1 Pd1 N4 175.0(5)
C24 Pd1 O1W 179.0(5)
N1 Pd1 O1W 83.7(4)
N4 Pd1 O1W 99.1(4)
C24 Pd1 Pd2 63.6(4)
N1 Pd1 Pd2 83.5(3)
N4 Pd1 Pd2 98.8(3)
O1W Pd1 Pd2 117.2(2)
C12 S1 C11 94.9(7)
C1 N1 C5 117.7(13)
C1 N1 Pd1 117.7(10)
C5 N1 Pd1 122.9(9)
N1 C1 C2 126.7(15)
C10 Pd2 N5 92.5(5)
C10 Pd2 N2 82.2(5)
N5 Pd2 N2 172.9(4)
C10 Pd2 C24 167.2(5)
N5 Pd2 C24 81.9(5)
N2 Pd2 C24 102.3(4)
C10 Pd2 Pd3 75.2(3)
N5 Pd2 Pd3 83.2(3)
N2 Pd2 Pd3 99.8(3)
C24 Pd2 Pd3 115.3(3)
C10 Pd2 Pd1 150.3(4)
N5 Pd2 Pd1 106.5(3)
N2 Pd2 Pd1 80.3(3)
C24 Pd2 Pd1 42.2(3)
Pd3 Pd2 Pd1 84.48(4)
C26 S2 C25 96.0(8)
C8 N2 C5 119.1(12)
C8 N2 Pd2 114.6(10)
C5 N2 Pd2 126.2(9)
C3 C2 C1 114.7(16)
C38 Pd3 N7 96.2(5)
C38 Pd3 N6 81.2(5)
N7 Pd3 N6 176.1(4)
C38 Pd3 Pd2 156.5(4)
N7 Pd3 Pd2 100.0(3)
N6 Pd3 Pd2 83.4(3)
C40 S3 C39 94.5(7)
C15 N3 C19 118.1(12)
C2 C3 C4 122.4(17)
C80 Pd4 N9 96.1(5)
C80 Pd4 N12 80.1(5)
N9 Pd4 N12 175.3(4)
C80 Pd4 O2W 178.3(4)
N9 Pd4 O2W 85.4(4)
N12 Pd4 O2W 98.3(4)
C80 Pd4 Pd5 66.0(3)
N9 Pd4 Pd5 83.8(3)
N12 Pd4 Pd5 97.2(3)
O2W Pd4 Pd5 115.2(2)
C54 S4 C53 93.5(7)
C22 N4 C19 118.0(11)
C22 N4 Pd1 117.2(9)
C19 N4 Pd1 124.8(9)
C5 C4 C6 117.6(15)
C5 C4 C3 117.7(16)
C6 C4 C3 124.5(17)
C66 Pd5 N13 92.5(5)
C66 Pd5 N10 81.2(5)
N13 Pd5 N10 172.9(4)
C66 Pd5 Pd6 77.8(4)
N13 Pd5 Pd6 86.0(4)
N10 Pd5 Pd6 95.8(3)
C66 Pd5 Pd4 155.7(4)
N13 Pd5 Pd4 103.2(3)
N10 Pd5 Pd4 83.8(3)
Pd6 Pd5 Pd4 84.86(5)
C68 S5 C67 93.5(6)
C29 N5 C33 117.6(13)
C29 N5 Pd2 115.1(9)
C33 N5 Pd2 126.8(9)
N1 C5 N2 117.3(13)
N1 C5 C4 120.6(14)
N2 C5 C4 121.5(13)
C94 Pd6 N15 94.6(5)
C94 Pd6 N14 83.0(5)
N15 Pd6 N14 177.3(4)
C94 Pd6 Pd5 159.1(4)
N15 Pd6 Pd5 100.1(3)
N14 Pd6 Pd5 82.6(3)
C82 S6 C81 94.9(7)
C36 N6 C33 116.3(12)
C36 N6 Pd3 117.1(9)
C33 N6 Pd3 125.6(9)
C7 C6 C4 118.0(16)
C96 S7 C95 94.0(7)
C43 N7 C47 119.5(12)
C43 N7 Pd3 123.9(9)
C47 N7 Pd3 116.7(9)
C6 C7 C8 120.6(15)
C109 S8 C110 92.8(7)
C50 N8 C47 116.8(12)
N2 C8 C7 122.1(14)
N2 C8 C9 114.5(13)
C7 C8 C9 123.3(13)
C57 N9 C61 116.7(12)
C57 N9 Pd4 116.1(8)
C61 N9 Pd4 126.9(9)
C12 C9 C10 114.8(12)
C12 C9 C8 128.9(13)
C10 C9 C8 116.1(12)
C64 N10 C61 117.0(11)
C64 N10 Pd5 118.1(9)
C61 N10 Pd5 124.8(8)
C11 C10 C9 112.5(12)
C11 C10 Pd2 135.0(11)
C9 C10 Pd2 112.1(10)
C71 N11 C75 117.8(12)
C10 C11 C13 135.8(12)
C10 C11 S1 108.5(11)
C13 C11 S1 115.7(10)
C78 N12 C75 117.7(12)
C78 N12 Pd4 115.7(9)
C75 N12 Pd4 126.5(9)
C9 C12 C14 132.3(14)
C9 C12 S1 109.2(11)
C14 C12 S1 118.5(10)
C89 N13 C85 117.5(14)
C89 N13 Pd5 124.5(12)
C85 N13 Pd5 117.3(11)
C92 N14 C89 120.7(14)
C92 N14 Pd6 113.2(11)
C89 N14 Pd6 125.6(10)
C99 N15 C103 118.9(12)
C99 N15 Pd6 122.7(9)
C103 N15 Pd6 118.3(8)
N3 C15 C16 124.0(14)
C106 N16 C103 115.8(12)
C17 C16 C15 119.6(13)
C16 C17 C18 119.9(14)
C20 C18 C17 124.2(13)
C20 C18 C19 120.9(12)
C17 C18 C19 114.9(13)
N3 C19 N4 118.5(12)
N3 C19 C18 123.3(12)
N4 C19 C18 118.2(12)
C21 C20 C18 120.5(14)
C20 C21 C22 118.5(13)
N4 C22 C21 124.0(12)
N4 C22 C23 111.2(12)
C21 C22 C23 124.8(13)
C26 C23 C24 117.3(13)
C26 C23 C22 127.5(15)
C24 C23 C22 115.1(12)
C25 C24 C23 108.9(13)
C25 C24 Pd1 135.9(12)
C23 C24 Pd1 113.8(10)
C25 C24 Pd2 95.1(9)
C23 C24 Pd2 118.2(10)
Pd1 C24 Pd2 74.2(5)
C24 C25 C27 132.8(15)
C24 C25 S2 110.9(12)
C27 C25 S2 116.1(11)
C23 C26 C28 131.9(14)
C23 C26 S2 106.9(13)
C28 C26 S2 121.1(11)
N5 C29 C30 125.1(13)
C29 C30 C31 117.6(14)
C30 C31 C32 119.0(15)
C33 C32 C31 119.6(13)
C33 C32 C34 116.2(13)
C31 C32 C34 124.1(14)
N6 C33 N5 115.1(12)
N6 C33 C32 123.9(12)
N5 C33 C32 121.0(12)
C35 C34 C32 119.7(14)
C34 C35 C36 120.3(13)
N6 C36 C35 123.4(13)
N6 C36 C37 110.7(12)
C35 C36 C37 125.9(12)
C40 C37 C38 111.5(13)
C40 C37 C36 129.2(14)
C38 C37 C36 119.3(12)
C39 C38 C37 115.1(13)
C39 C38 Pd3 133.8(12)
C37 C38 Pd3 111.0(10)
C38 C39 C41 134.0(14)
C38 C39 S3 107.6(12)
C41 C39 S3 118.3(10)
C37 C40 C42 130.9(15)
C37 C40 S3 111.3(12)
C42 C40 S3 117.8(10)
N7 C43 C44 121.9(14)
C45 C44 C43 119.4(14)
C44 C45 C46 120.9(15)
C47 C46 C48 117.7(14)
C47 C46 C45 116.9(13)
C48 C46 C45 125.4(14)
C46 C47 N8 123.9(13)
C46 C47 N7 121.4(13)
N8 C47 N7 114.7(13)
C49 C48 C46 118.3(15)
C48 C49 C50 121.8(14)
N8 C50 C49 121.4(12)
N8 C50 C51 112.8(12)
C49 C50 C51 125.7(12)
C54 C51 C52 107.8(12)
C54 C51 C50 125.3(12)
C52 C51 C50 126.7(12)
C53 C52 C51 116.3(12)
C53 C52 Br1 120.9(10)
C51 C52 Br1 122.9(10)
C52 C53 C55 129.2(13)
C52 C53 S4 109.1(10)
C55 C53 S4 121.7(11)
C51 C54 C56 126.6(12)
C51 C54 S4 113.3(10)
C56 C54 S4 120.1(10)
N9 C57 C58 123.8(13)
C57 C58 C59 117.8(13)
C58 C59 C60 121.0(13)
C61 C60 C59 117.3(12)
C61 C60 C62 119.1(12)
C59 C60 C62 123.6(13)
N9 C61 C60 122.9(11)
N9 C61 N10 116.8(12)
C60 C61 N10 120.2(11)
C63 C62 C60 121.8(12)
C62 C63 C64 117.2(12)
N10 C64 C63 124.5(12)
N10 C64 C65 109.4(11)
C63 C64 C65 125.9(11)
C68 C65 C66 114.2(12)
C68 C65 C64 126.8(12)
C66 C65 C64 119.1(11)
C67 C66 C65 113.9(12)
C67 C66 Pd5 134.4(11)
C65 C66 Pd5 111.5(9)
C66 C67 C69 135.1(12)
C66 C67 S5 109.5(11)
C69 C67 S5 115.4(10)
C65 C68 C70 134.0(12)
C65 C68 S5 108.9(10)
C70 C68 S5 117.2(9)
N11 C71 C72 123.9(13)
C73 C72 C71 119.3(13)
C72 C73 C74 118.1(13)
C75 C74 C76 119.5(13)
C75 C74 C73 118.7(14)
C76 C74 C73 121.8(13)
N11 C75 C74 121.9(13)
N11 C75 N12 117.0(12)
C74 C75 N12 121.0(13)
C77 C76 C74 117.9(13)
C76 C77 C78 120.2(13)
N12 C78 C77 123.5(12)
N12 C78 C79 116.0(12)
C77 C78 C79 120.4(13)
C82 C79 C80 113.9(12)
C82 C79 C78 131.7(14)
C80 C79 C78 114.1(12)
C81 C80 C79 113.8(12)
C81 C80 Pd4 132.3(10)
C79 C80 Pd4 112.9(9)
C80 C81 C83 136.0(13)
C80 C81 S6 108.6(10)
C83 C81 S6 115.1(10)
C79 C82 C84 132.0(13)
C79 C82 S6 108.6(11)
C84 C82 S6 119.1(10)
N13 C85 C86 122.1(17)
C87 C86 C85 123(2)
C86 C87 C88 115.5(18)
C90 C88 C87 124.2(18)
C90 C88 C89 114.3(17)
C87 C88 C89 121.4(16)
N13 C89 N14 117.2(14)
N13 C89 C88 120.5(16)
N14 C89 C88 122.3(15)
C91 C90 C88 123.6(18)
C90 C91 C92 119.3(17)
N14 C92 C91 119.6(17)
N14 C92 C93 114.9(15)
C91 C92 C93 125.3(16)
C96 C93 C92 129.7(15)
C96 C93 C94 114.1(14)
C92 C93 C94 116.1(13)
C95 C94 C93 113.6(12)
C95 C94 Pd6 134.3(11)
C93 C94 Pd6 112.1(10)
C94 C95 C97 135.2(13)
C94 C95 S7 108.5(11)
C97 C95 S7 116.3(11)
C93 C96 C98 132.6(16)
C93 C96 S7 109.8(12)
C98 C96 S7 117.5(12)
N15 C99 C100 123.2(13)
C101 C100 C99 119.3(13)
C100 C101 C102 119.2(14)
C103 C102 C101 119.6(13)
C103 C102 C104 116.7(12)
C101 C102 C104 123.7(13)
N16 C103 N15 114.0(12)
N16 C103 C102 126.2(12)
N15 C103 C102 119.8(12)
C105 C104 C102 117.1(13)
C104 C105 C106 121.7(13)
N16 C106 C105 122.4(12)
N16 C106 C107 113.3(12)
C105 C106 C107 124.3(12)
C110 C107 C108 109.7(12)
C110 C107 C106 122.8(12)
C108 C107 C106 127.5(12)
C109 C108 C107 115.8(12)
C109 C108 Br2 119.5(10)
C107 C108 Br2 124.5(10)
C108 C109 C111 129.8(13)
C108 C109 S8 109.2(9)
C111 C109 S8 120.8(10)
C107 C110 C112 132.0(13)
C107 C110 S8 112.5(10)
C112 C110 S8 115.6(10)
F1A B1A F2A 110.0(18)
F1A B1A F3A 111(2)
F2A B1A F3A 110.1(18)
F1A B1A F4A 108.6(18)
F2A B1A F4A 111(2)
F3A B1A F4A 106.9(18)
F5A B2A F7A 111.7(16)
F5A B2A F8A 109.6(18)
F7A B2A F8A 110.5(15)
F5A B2A F6A 110.0(16)
F7A B2A F6A 108.1(17)
F8A B2A F6A 106.8(15)
F10A B3A F11A 113.0(14)
F10A B3A F12A 111.3(13)
F11A B3A F12A 110.5(14)
F10A B3A F9A 108.4(14)
F11A B3A F9A 106.7(12)
F12A B3A F9A 106.5(12)
F13A B4A F15A 112.4(14)
F13A B4A F14A 109.3(13)
F15A B4A F14A 108.7(13)
F13A B4A F16A 110.2(12)
F15A B4A F16A 107.9(12)
F14A B4A F16A 108.3(13)
F19A B5A F17A 110.2(14)
F19A B5A F18A 107.3(15)
F17A B5A F18A 106.0(16)
F19A B5A F20A 113.6(16)
F17A B5A F20A 109.2(15)
F18A B5A F20A 110.2(13)
F22A B6A F21A 106.3(14)
F22A B6A F23A 118.7(16)
F21A B6A F23A 122.1(17)
F22A B6A F24A 107.1(16)
F21A B6A F24A 105.4(15)
F23A B6A F24A 94.7(14)
C6S C1S C2S 119.8(15)
C3S C2S C1S 119.7(15)
C2S C3S C4S 121.0(15)
C3S C4S C5S 119.7(15)
C6S C5S C4S 118.6(15)
C5S C6S C1S 121.2(15)

loop_
_geom_bond_atom_site_label_1
_geom_bond_atom_site_label_2
_geom_bond_distance
Pd1 C24 1.946(14)
Pd1 N1 2.012(12)
Pd1 N4 2.038(11)
Pd1 O1W 2.149(9)
Pd1 Pd2 2.7892(15)
Br1 C52 1.912(13)
S1 C12 1.714(15)
S1 C11 1.751(12)
N1 C1 1.336(17)
N1 C5 1.359(16)
C1 C2 1.44(2)
Pd2 C10 1.979(13)
Pd2 N5 2.026(12)
Pd2 N2 2.060(11)
Pd2 C24 2.596(14)
Pd2 Pd3 2.7051(15)
Br2 C108 1.901(12)
S2 C26 1.703(16)
S2 C25 1.728(17)
N2 C8 1.341(16)
N2 C5 1.373(16)
C2 C3 1.31(2)
Pd3 C38 1.998(13)
Pd3 N7 2.038(11)
Pd3 N6 2.046(11)
S3 C40 1.707(16)
S3 C39 1.730(15)
N3 C15 1.318(15)
N3 C19 1.332(16)
C3 C4 1.47(2)
Pd4 C80 2.006(12)
Pd4 N9 2.041(10)
Pd4 N12 2.059(11)
Pd4 O2W 2.155(8)
Pd4 Pd5 2.7456(14)
S4 C54 1.687(14)
S4 C53 1.722(13)
N4 C22 1.349(16)
N4 C19 1.427(15)
C4 C5 1.42(2)
C4 C6 1.46(2)
Pd5 C66 1.984(13)
Pd5 N13 2.033(12)
Pd5 N10 2.049(10)
Pd5 Pd6 2.6798(16)
S5 C68 1.731(13)
S5 C67 1.745(13)
N5 C29 1.341(16)
N5 C33 1.367(15)
Pd6 C94 1.956(13)
Pd6 N15 2.049(10)
Pd6 N14 2.083(12)
S6 C82 1.720(14)
S6 C81 1.733(14)
N6 C36 1.349(15)
N6 C33 1.365(15)
C6 C7 1.36(2)
S7 C96 1.721(18)
S7 C95 1.785(13)
N7 C43 1.335(15)
N7 C47 1.413(16)
C7 C8 1.422(19)
S8 C109 1.725(13)
S8 C110 1.728(14)
N8 C50 1.340(15)
N8 C47 1.378(16)
C8 C9 1.460(18)
N9 C57 1.354(16)
N9 C61 1.355(15)
C9 C12 1.362(17)
C9 C10 1.448(17)
N10 C64 1.334(15)
N10 C61 1.413(15)
C10 C11 1.383(17)
N11 C71 1.335(16)
N11 C75 1.369(16)
C11 C13 1.486(18)
N12 C78 1.289(16)
N12 C75 1.405(16)
C12 C14 1.532(18)
N13 C89 1.347(17)
N13 C85 1.361(18)
N14 C92 1.353(18)
N14 C89 1.376(18)
N15 C99 1.327(16)
N15 C103 1.396(15)
C15 C16 1.367(18)
N16 C106 1.326(14)
N16 C103 1.358(15)
C16 C17 1.358(18)
C17 C18 1.424(17)
C18 C20 1.411(18)
C18 C19 1.441(18)
C20 C21 1.336(17)
C21 C22 1.447(18)
C22 C23 1.494(17)
C23 C26 1.41(2)
C23 C24 1.44(2)
C24 C25 1.413(18)
C25 C27 1.505(19)
C26 C28 1.51(2)
C29 C30 1.383(19)
C30 C31 1.388(18)
C31 C32 1.403(18)
C32 C33 1.401(18)
C32 C34 1.448(18)
C34 C35 1.323(18)
C35 C36 1.396(18)
C36 C37 1.457(18)
C37 C40 1.375(17)
C37 C38 1.426(18)
C38 C39 1.397(19)
C39 C41 1.51(2)
C40 C42 1.554(19)
C43 C44 1.383(19)
C44 C45 1.370(19)
C45 C46 1.434(19)
C46 C47 1.378(18)
C46 C48 1.429(18)
C48 C49 1.327(19)
C49 C50 1.415(18)
C50 C51 1.478(18)
C51 C54 1.375(18)
C51 C52 1.473(17)
C52 C53 1.329(17)
C53 C55 1.512(16)
C54 C56 1.523(16)
C57 C58 1.360(17)
C58 C59 1.370(17)
C59 C60 1.380(17)
C60 C61 1.380(17)
C60 C62 1.389(16)
C62 C63 1.345(16)
C63 C64 1.393(17)
C64 C65 1.492(17)
C65 C68 1.383(16)
C65 C66 1.414(17)
C66 C67 1.361(17)
C67 C69 1.503(18)
C68 C70 1.517(17)
C71 C72 1.396(18)
C72 C73 1.371(19)
C73 C74 1.439(18)
C74 C75 1.396(17)
C74 C76 1.428(18)
C76 C77 1.335(17)
C77 C78 1.438(18)
C78 C79 1.464(17)
C79 C82 1.380(18)
C79 C80 1.427(17)
C80 C81 1.373(17)
C81 C83 1.540(17)
C82 C84 1.494(18)
C85 C86 1.41(2)
C86 C87 1.32(2)
C87 C88 1.42(2)
C88 C90 1.39(2)
C88 C89 1.43(2)
C90 C91 1.38(2)
C91 C92 1.40(2)
C92 C93 1.45(2)
C93 C96 1.352(19)
C93 C94 1.475(19)
C94 C95 1.344(19)
C95 C97 1.492(19)
C96 C98 1.537(18)
C99 C100 1.386(18)
C100 C101 1.371(17)
C101 C102 1.399(17)
C102 C103 1.399(17)
C102 C104 1.429(16)
C104 C105 1.361(17)
C105 C106 1.420(17)
C106 C107 1.485(16)
C107 C110 1.349(18)
C107 C108 1.462(17)
C108 C109 1.342(17)
C109 C111 1.498(16)
C110 C112 1.532(17)
F1A B1A 1.36(2)
B1A F2A 1.38(3)
B1A F3A 1.39(2)
B1A F4A 1.39(2)
B2A F5A 1.35(2)
B2A F7A 1.36(2)
B2A F8A 1.38(2)
B2A F6A 1.40(2)
B3A F10A 1.363(17)
B3A F11A 1.36(2)
B3A F12A 1.419(18)
B3A F9A 1.446(17)
B4A F13A 1.344(18)
B4A F15A 1.362(17)
B4A F14A 1.391(17)
B4A F16A 1.409(17)
B5A F19A 1.33(2)
B5A F17A 1.344(18)
B5A F18A 1.38(2)
B5A F20A 1.384(18)
B6A F22A 1.354(12)
B6A F21A 1.358(12)
B6A F23A 1.359(12)
B6A F24A 1.366(13)
C1S C6S 1.375(18)
C1S C2S 1.386(19)
C2S C3S 1.357(18)
C3S C4S 1.374(19)
C4S C5S 1.41(2)
C5S C6S 1.368(18)

loop_
_platon_squeeze_void_nr
_platon_squeeze_void_average_x
_platon_squeeze_void_average_y
_platon_squeeze_void_average_z
_platon_squeeze_void_volume
_platon_squeeze_void_count_electrons
_platon_squeeze_void_content
1 0.000 0.000 0.000 184 143 ' '
2 0.822 0.013 0.553 10 14 ' '
3 0.385 0.141 0.527 94 66 ' '
4 0.222 0.097 0.008 8 2 ' '
5 0.305 0.189 0.005 17 9 ' '
6 0.676 0.231 0.121 7 2 ' '
7 0.176 0.268 0.621 7 2 ' '
8 0.885 0.359 1.027 94 67 ' '
9 0.804 0.313 0.505 17 10 ' '
10 0.500 0.500 0.500 184 144 ' '
11 0.721 0.405 0.508 8 2 ' '
12 0.322 0.487 0.053 10 14 ' '
13 0.678 0.513 0.947 10 11 ' '
14 0.115 0.641 0.973 94 72 ' '
15 0.278 0.597 0.492 8 3 ' '
16 0.195 0.689 0.495 17 9 ' '
17 0.824 0.731 0.379 7 3 ' '
18 0.324 0.768 0.879 7 3 ' '
19 0.615 0.859 0.473 94 73 ' '
20 0.696 0.813 0.995 17 9 ' '
21 0.779 0.904 0.992 8 3 ' '
22 0.178 0.987 0.447 10 11 ' '
